data_7032555
loop_
_publ_author_name
'Prashanth, Billa'
'Singh, Sanjay'

_publ_section_title
;
 A new bulky iminophosphonamide as an N,N'-chelating ligand: synthesis and
 structural characterization of heteroleptic group 13 element complexes.
;
_journal_issue 44
_journal_name_full 'Dalton transactions (Cambridge, England : 2003)'
_journal_page_first 16880
_journal_page_last 16888
_journal_paper_doi 10.1039/c4dt02637c
_journal_volume 43
_journal_year 2014
_chemical_absolute_configuration ad
_chemical_formula_moiety 'C28 H36 Cl2 Ga N2 P'
_chemical_formula_sum 'C28 H36 Cl2 Ga N2 P'
_chemical_formula_weight 572.18
_chemical_name_systematic
;
 ?
;
_space_group_IT_number 9
_symmetry_cell_setting monoclinic
_symmetry_Int_Tables_number 9
_symmetry_space_group_name_Hall 'C -2yc'
_symmetry_space_group_name_H-M 'C 1 c 1'
_atom_sites_solution_hydrogens geom
_atom_sites_solution_primary direct
_atom_sites_solution_secondary difmap
_audit_creation_date 2014-02-12T17:59:54-00:00
_audit_creation_method 'WinGX routine CIF_UPDATE'
_cell_angle_alpha 90
_cell_angle_beta 102.03(2)
_cell_angle_gamma 90
_cell_formula_units_Z 4
_cell_length_a 10.053(3)
_cell_length_b 16.487(3)
_cell_length_c 17.083(5)
_cell_measurement_reflns_used 1482
_cell_measurement_temperature 100
_cell_measurement_theta_max 25.807
_cell_measurement_theta_min 2.408
_cell_volume 2769.2(13)
_computing_data_reduction 'SAINT v7.68A (Bruker, 2009)'
_computing_molecular_graphics
;
O. V. Dolomanov, L. J. Bourhis, R. J. Gildea, J. A. K. Howard and H. Puschmann,
OLEX2: a complete structure solution, refinement and analysis program.
        J. Appl. Cryst. (2009). 42, 339-341.
;
_computing_publication_material
;
O. V. Dolomanov, L. J. Bourhis, R. J. Gildea, J. A. K. Howard and H. Puschmann,
OLEX2: a complete structure solution, refinement and analysis program.
        J. Appl. Cryst. (2009). 42, 339-341.
;
_computing_structure_refinement
;
        SHELXL, G.M. Sheldrick, Acta Cryst.
        2008). A64, 112-122
;
_computing_structure_solution 'SHELXS-97 (Sheldrick, 1990)'
_diffrn_ambient_temperature 100
_diffrn_detector_area_resol_mean 8
_diffrn_measured_fraction_theta_full 1
_diffrn_measured_fraction_theta_max 0.999
_diffrn_measurement_device_type 'Bruker SMART APEX CCD area detector'
_diffrn_measurement_method '\w and \f scans'
_diffrn_radiation_monochromator graphite
_diffrn_radiation_type MoK\a
_diffrn_radiation_wavelength 0.71073
_diffrn_reflns_av_R_equivalents 0.051
_diffrn_reflns_limit_h_max 12
_diffrn_reflns_limit_h_min -12
_diffrn_reflns_limit_k_max 18
_diffrn_reflns_limit_k_min -19
_diffrn_reflns_limit_l_max 20
_diffrn_reflns_limit_l_min -20
_diffrn_reflns_number 7390
_diffrn_reflns_theta_full 25
_diffrn_reflns_theta_max 25.39
_diffrn_reflns_theta_min 2.41
_diffrn_source 'sealed tube'
_exptl_absorpt_coefficient_mu 1.264
_exptl_absorpt_correction_T_max 0.746
_exptl_absorpt_correction_T_min 0.6506
_exptl_absorpt_correction_type multi-scan
_exptl_absorpt_process_details
;
        SADABS-2008/1 (Bruker,2008) was used for absorption correction.
        R(int) was 0.0592 before and 0.0494 after correction.
        The Ratio of minimum to maximum transmission is 0.8721.
        The \l/2 correction factor is 0.0015.
;
_exptl_crystal_colour 'clear whitish colourless'
_exptl_crystal_density_diffrn 1.372
_exptl_crystal_density_method 'not measured'
_exptl_crystal_description block
_exptl_crystal_F_000 1192
_exptl_crystal_size_max 0.2
_exptl_crystal_size_mid 0.2
_exptl_crystal_size_min 0.2
_refine_diff_density_max 0.426
_refine_diff_density_min -0.393
_refine_diff_density_rms 0.079
_refine_ls_abs_structure_details 'Flack H D (1983), Acta Cryst. A39, 876-881'
_refine_ls_abs_structure_Flack 0.037(12)
_refine_ls_extinction_method none
_refine_ls_goodness_of_fit_ref 0.926
_refine_ls_hydrogen_treatment mixed
_refine_ls_matrix_type full
_refine_ls_number_parameters 314
_refine_ls_number_reflns 4633
_refine_ls_number_restraints 2
_refine_ls_restrained_S_all 0.926
_refine_ls_R_factor_all 0.0606
_refine_ls_R_factor_gt 0.0434
_refine_ls_shift/su_max 0.001
_refine_ls_shift/su_mean 0
_refine_ls_structure_factor_coef Fsqd
_refine_ls_weighting_details 'calc w=1/[\s^2^(Fo^2^)+(0.0000P)^2^+0.0000P] where P=(Fo^2^+2Fc^2^)/3'
_refine_ls_weighting_scheme calc
_refine_ls_wR_factor_gt 0.071
_refine_ls_wR_factor_ref 0.0761
_reflns_number_gt 3800
_reflns_number_total 4633
_reflns_threshold_expression >2sigma(I)
_cod_data_source_file c4dt02637c2.cif
_cod_data_source_block Compound_6_100k_0m
_cod_depositor_comments 'Adding full bibliography for 7032550--7032556.cif.'
_cod_original_cell_volume 2769.3(14)
_cod_database_code 7032555

loop_
_symmetry_equiv_pos_as_xyz
'x, y, z'
'x, -y, z+1/2'
'x+1/2, y+1/2, z'
'x+1/2, -y+1/2, z+1/2'

loop_
_atom_site_label
_atom_site_type_symbol
_atom_site_fract_x
_atom_site_fract_y
_atom_site_fract_z
_atom_site_U_iso_or_equiv
_atom_site_adp_type
_atom_site_occupancy
_atom_site_symmetry_multiplicity
_atom_site_calc_flag
_atom_site_refinement_flags
C1 C 0.2293(5) 0.2574(3) 0.4170(3) 0.0180(12) Uani 1 1 d .
C2 C 0.2923(5) 0.2703(3) 0.5043(3) 0.0321(15) Uani 1 1 d .
H2A H 0.2588 0.2288 0.5364 0.048 Uiso 1 1 calc R
H2B H 0.2675 0.3242 0.5208 0.048 Uiso 1 1 calc R
H2C H 0.3914 0.2663 0.5123 0.048 Uiso 1 1 calc R
C3 C 0.0736(5) 0.2655(4) 0.4053(4) 0.0299(14) Uani 1 1 d .
H3A H 0.0392 0.2239 0.437 0.045 Uiso 1 1 calc R
H3B H 0.0317 0.2583 0.3485 0.045 Uiso 1 1 calc R
H3C H 0.0509 0.3194 0.4229 0.045 Uiso 1 1 calc R
C4 C 0.2643(5) 0.1729(3) 0.3913(3) 0.0294(13) Uani 1 1 d .
H4A H 0.363 0.1683 0.3967 0.044 Uiso 1 1 calc R
H4B H 0.2192 0.1638 0.3353 0.044 Uiso 1 1 calc R
H4C H 0.2331 0.1322 0.4252 0.044 Uiso 1 1 calc R
C5 C 0.4083(5) 0.4922(3) 0.2531(3) 0.0156(11) Uani 1 1 d .
C6 C 0.5362(5) 0.4785(3) 0.2312(3) 0.0188(13) Uani 1 1 d .
C7 C 0.5912(5) 0.5421(3) 0.1952(3) 0.0223(13) Uani 1 1 d .
H7 H 0.6762 0.5344 0.1804 0.027 Uiso 1 1 calc R
C8 C 0.5267(5) 0.6163(3) 0.1803(3) 0.0258(14) Uani 1 1 d .
H8 H 0.5671 0.6586 0.1555 0.031 Uiso 1 1 calc R
C9 C 0.4044(5) 0.6280(3) 0.2015(3) 0.0230(13) Uani 1 1 d .
H9 H 0.3605 0.6791 0.1918 0.028 Uiso 1 1 calc R
C10 C 0.3421(5) 0.5660(3) 0.2373(3) 0.0202(13) Uani 1 1 d .
C11 C 0.6122(5) 0.3982(3) 0.2406(3) 0.0181(12) Uani 1 1 d .
H11 H 0.5603 0.3591 0.2675 0.022 Uiso 1 1 calc R
C12 C 0.6212(5) 0.3627(3) 0.1583(3) 0.0287(14) Uani 1 1 d .
H12A H 0.5294 0.3513 0.1276 0.043 Uiso 1 1 calc R
H12B H 0.6742 0.3124 0.166 0.043 Uiso 1 1 calc R
H12C H 0.6658 0.4019 0.1291 0.043 Uiso 1 1 calc R
C13 C 0.7532(4) 0.4079(3) 0.2927(3) 0.0250(13) Uani 1 1 d .
H13A H 0.8092 0.4412 0.2647 0.038 Uiso 1 1 calc R
H13B H 0.7953 0.3544 0.3041 0.038 Uiso 1 1 calc R
H13C H 0.7462 0.4343 0.3431 0.038 Uiso 1 1 calc R
C14 C 0.2020(4) 0.5819(3) 0.2529(3) 0.0162(13) Uani 1 1 d .
H14 H 0.1732 0.5321 0.2783 0.019 Uiso 1 1 calc R
C15 C 0.0986(5) 0.5960(3) 0.1748(3) 0.0290(14) Uani 1 1 d .
H15A H 0.118 0.6478 0.1513 0.043 Uiso 1 1 calc R
H15B H 0.0068 0.5974 0.1857 0.043 Uiso 1 1 calc R
H15C H 0.1049 0.5519 0.1373 0.043 Uiso 1 1 calc R
C16 C 0.1997(6) 0.6524(3) 0.3111(3) 0.0321(15) Uani 1 1 d .
H16A H 0.2627 0.6409 0.3619 0.048 Uiso 1 1 calc R
H16B H 0.1075 0.6589 0.3207 0.048 Uiso 1 1 calc R
H16C H 0.2274 0.7025 0.288 0.048 Uiso 1 1 calc R
C17 C 0.5302(5) 0.3984(3) 0.4355(3) 0.0178(12) Uani 1 1 d .
C18 C 0.6051(5) 0.4680(3) 0.4644(3) 0.0194(12) Uani 1 1 d .
H18 H 0.5629 0.5198 0.4575 0.023 Uiso 1 1 calc R
C19 C 0.7395(5) 0.4616(3) 0.5027(3) 0.0254(13) Uani 1 1 d .
H19 H 0.7897 0.5088 0.5224 0.03 Uiso 1 1 calc R
C20 C 0.8009(5) 0.3866(4) 0.5125(3) 0.0285(14) Uani 1 1 d .
H20 H 0.8929 0.3821 0.5402 0.034 Uiso 1 1 calc R
C21 C 0.7305(5) 0.3183(4) 0.4826(3) 0.0291(14) Uani 1 1 d .
H21 H 0.7748 0.2671 0.4882 0.035 Uiso 1 1 calc R
C22 C 0.5953(5) 0.3237(3) 0.4442(3) 0.0206(12) Uani 1 1 d .
H22 H 0.5469 0.2761 0.4238 0.025 Uiso 1 1 calc R
C23 C 0.2634(5) 0.4688(3) 0.4364(3) 0.0145(12) Uani 1 1 d .
C24 C 0.1232(5) 0.4763(3) 0.4023(3) 0.0182(12) Uani 1 1 d .
H24 H 0.0846 0.4468 0.3552 0.022 Uiso 1 1 calc R
C25 C 0.0419(5) 0.5267(3) 0.4375(3) 0.0209(13) Uani 1 1 d .
H25 H -0.0521 0.5319 0.4141 0.025 Uiso 1 1 calc R
C26 C 0.0958(5) 0.5688(3) 0.5052(3) 0.0250(13) Uani 1 1 d .
H26 H 0.0394 0.6036 0.5284 0.03 Uiso 1 1 calc R
C27 C 0.2330(6) 0.5612(3) 0.5407(3) 0.0231(14) Uani 1 1 d .
H27 H 0.2702 0.5907 0.588 0.028 Uiso 1 1 calc R
C28 C 0.3145(5) 0.5108(3) 0.5068(3) 0.0217(12) Uani 1 1 d .
H28 H 0.4075 0.5045 0.5321 0.026 Uiso 1 1 calc R
N1 N 0.2804(4) 0.3158(2) 0.3637(2) 0.0147(10) Uani 1 1 d .
N2 N 0.3441(4) 0.4272(2) 0.2884(2) 0.0130(10) Uani 1 1 d .
P1 P 0.35597(12) 0.40314(8) 0.38249(8) 0.0144(3) Uani 1 1 d .
Cl1 Cl 0.03195(12) 0.35045(8) 0.19183(8) 0.0233(3) Uani 1 1 d .
Cl2 Cl 0.33417(13) 0.24515(8) 0.18173(8) 0.0262(3) Uani 1 1 d .
Ga1 Ga 0.24288(4) 0.32973(3) 0.25028(3) 0.01587(13) Uani 1 1 d .

loop_
_atom_site_aniso_label
_atom_site_aniso_U_11
_atom_site_aniso_U_22
_atom_site_aniso_U_33
_atom_site_aniso_U_23
_atom_site_aniso_U_13
_atom_site_aniso_U_12
C1 0.026(3) 0.011(3) 0.018(3) 0.002(2) 0.008(2) -0.004(2)
C2 0.046(4) 0.028(4) 0.025(4) 0.003(3) 0.013(3) -0.003(3)
C3 0.025(3) 0.030(4) 0.037(4) 0.008(3) 0.012(3) -0.003(3)
C4 0.038(3) 0.018(3) 0.033(4) 0.002(3) 0.010(3) -0.004(3)
C5 0.015(3) 0.019(3) 0.011(3) -0.004(2) -0.002(2) -0.002(2)
C6 0.022(3) 0.020(3) 0.015(3) 0.001(2) 0.004(2) -0.005(2)
C7 0.015(3) 0.031(3) 0.021(3) -0.005(3) 0.003(2) -0.008(2)
C8 0.027(3) 0.023(3) 0.027(4) 0.004(3) 0.004(3) -0.003(3)
C9 0.024(3) 0.020(3) 0.022(3) 0.000(2) -0.002(3) -0.003(2)
C10 0.019(3) 0.022(3) 0.019(3) 0.000(3) 0.003(2) 0.003(2)
C11 0.017(3) 0.025(3) 0.014(3) 0.000(2) 0.006(2) 0.002(2)
C12 0.033(3) 0.030(4) 0.025(4) -0.002(3) 0.012(3) 0.006(3)
C13 0.015(3) 0.030(3) 0.031(4) -0.003(3) 0.007(3) 0.004(2)
C14 0.014(3) 0.011(3) 0.021(3) 0.001(2) 0.000(3) -0.001(2)
C15 0.025(3) 0.027(3) 0.034(4) -0.008(3) 0.005(3) 0.004(3)
C16 0.048(4) 0.021(3) 0.027(4) -0.004(3) 0.007(3) 0.008(3)
C17 0.016(3) 0.024(3) 0.012(3) 0.003(2) 0.002(2) 0.002(2)
C18 0.016(3) 0.023(3) 0.020(3) 0.001(2) 0.005(2) -0.002(2)
C19 0.026(3) 0.035(3) 0.018(3) -0.002(3) 0.010(2) -0.006(3)
C20 0.016(3) 0.052(4) 0.016(3) 0.004(3) 0.000(2) 0.002(3)
C21 0.022(3) 0.036(4) 0.029(4) 0.014(3) 0.003(3) 0.011(3)
C22 0.021(3) 0.021(3) 0.021(3) 0.005(3) 0.007(2) -0.002(3)
C23 0.013(3) 0.016(3) 0.015(3) 0.000(2) 0.006(2) 0.002(2)
C24 0.019(3) 0.014(3) 0.021(3) -0.003(2) 0.003(2) -0.001(2)
C25 0.012(3) 0.026(3) 0.026(4) 0.006(3) 0.006(2) 0.008(2)
C26 0.028(3) 0.022(3) 0.030(4) -0.003(3) 0.016(3) 0.005(3)
C27 0.029(3) 0.024(3) 0.017(3) -0.001(3) 0.007(3) 0.002(3)
C28 0.019(3) 0.027(3) 0.019(3) 0.002(3) 0.005(2) -0.002(2)
N1 0.015(2) 0.015(2) 0.015(2) 0.0002(19) 0.0064(18) 0.0009(18)
N2 0.017(2) 0.010(2) 0.013(2) 0.0003(18) 0.0066(19) -0.0023(17)
P1 0.0138(7) 0.0152(7) 0.0146(8) 0.0005(6) 0.0037(6) 0.0014(6)
Cl1 0.0157(7) 0.0307(9) 0.0228(8) 0.0018(6) 0.0023(6) -0.0004(6)
Cl2 0.0279(7) 0.0258(8) 0.0272(8) -0.0082(7) 0.0107(6) 0.0021(6)
Ga1 0.0152(3) 0.0166(3) 0.0159(3) -0.0005(3) 0.0036(2) 0.0003(3)

loop_
_atom_type_symbol
_atom_type_description
_atom_type_scat_dispersion_real
_atom_type_scat_dispersion_imag
_atom_type_scat_source
C C 0.0033 0.0016 'International Tables Vol C Tables 4.2.6.8 and 6.1.1.4'
H H 0 0 'International Tables Vol C Tables 4.2.6.8 and 6.1.1.4'
Cl Cl 0.1484 0.1585 'International Tables Vol C Tables 4.2.6.8 and 6.1.1.4'
Ga Ga 0.2307 1.6083 'International Tables Vol C Tables 4.2.6.8 and 6.1.1.4'
N N 0.0061 0.0033 'International Tables Vol C Tables 4.2.6.8 and 6.1.1.4'
P P 0.1023 0.0942 'International Tables Vol C Tables 4.2.6.8 and 6.1.1.4'

loop_
_geom_angle_atom_site_label_1
_geom_angle_atom_site_label_2
_geom_angle_atom_site_label_3
_geom_angle
C2 C1 C3 108.8(4)
C2 C1 C4 109.8(4)
C4 C1 C3 109.3(4)
N1 C1 C2 112.8(4)
N1 C1 C3 109.6(4)
N1 C1 C4 106.5(4)
C1 C2 H2A 109.5
C1 C2 H2B 109.5
C1 C2 H2C 109.5
H2A C2 H2B 109.5
H2A C2 H2C 109.5
H2B C2 H2C 109.5
C1 C3 H3A 109.5
C1 C3 H3B 109.5
C1 C3 H3C 109.5
H3A C3 H3B 109.5
H3A C3 H3C 109.5
H3B C3 H3C 109.5
C1 C4 H4A 109.5
C1 C4 H4B 109.5
C1 C4 H4C 109.5
H4A C4 H4B 109.5
H4A C4 H4C 109.5
H4B C4 H4C 109.5
C6 C5 N2 119.7(4)
C10 C5 C6 120.6(5)
C10 C5 N2 119.6(4)
C5 C6 C11 124.7(4)
C7 C6 C5 117.4(5)
C7 C6 C11 117.8(5)
C6 C7 H7 118.8
C8 C7 C6 122.4(5)
C8 C7 H7 118.8
C7 C8 H8 120.4
C9 C8 C7 119.2(5)
C9 C8 H8 120.4
C8 C9 H9 119.3
C8 C9 C10 121.4(5)
C10 C9 H9 119.3
C5 C10 C9 119.0(5)
C5 C10 C14 123.1(5)
C9 C10 C14 117.9(5)
C6 C11 H11 108.1
C6 C11 C12 111.0(4)
C12 C11 H11 108.1
C13 C11 C6 111.0(4)
C13 C11 H11 108.1
C13 C11 C12 110.5(4)
C11 C12 H12A 109.5
C11 C12 H12B 109.5
C11 C12 H12C 109.5
H12A C12 H12B 109.5
H12A C12 H12C 109.5
H12B C12 H12C 109.5
C11 C13 H13A 109.5
C11 C13 H13B 109.5
C11 C13 H13C 109.5
H13A C13 H13B 109.5
H13A C13 H13C 109.5
H13B C13 H13C 109.5
C10 C14 H14 107.3
C10 C14 C15 111.2(4)
C10 C14 C16 112.8(4)
C15 C14 H14 107.3
C15 C14 C16 110.6(4)
C16 C14 H14 107.3
C14 C15 H15A 109.5
C14 C15 H15B 109.5
C14 C15 H15C 109.5
H15A C15 H15B 109.5
H15A C15 H15C 109.5
H15B C15 H15C 109.5
C14 C16 H16A 109.5
C14 C16 H16B 109.5
C14 C16 H16C 109.5
H16A C16 H16B 109.5
H16A C16 H16C 109.5
H16B C16 H16C 109.5
C18 C17 P1 122.4(4)
C22 C17 C18 118.8(5)
C22 C17 P1 118.7(4)
C17 C18 H18 119.8
C19 C18 C17 120.3(5)
C19 C18 H18 119.8
C18 C19 H19 120.1
C18 C19 C20 119.8(5)
C20 C19 H19 120.1
C19 C20 H20 119.7
C21 C20 C19 120.6(5)
C21 C20 H20 119.7
C20 C21 H21 119.8
C20 C21 C22 120.3(5)
C22 C21 H21 119.8
C17 C22 H22 119.9
C21 C22 C17 120.1(5)
C21 C22 H22 119.9
C24 C23 P1 114.8(4)
C28 C23 C24 118.0(5)
C28 C23 P1 127.2(4)
C23 C24 H24 120
C25 C24 C23 120.0(5)
C25 C24 H24 120
C24 C25 H25 119.7
C26 C25 C24 120.5(5)
C26 C25 H25 119.7
C25 C26 H26 119.7
C25 C26 C27 120.5(5)
C27 C26 H26 119.7
C26 C27 H27 120.2
C28 C27 C26 119.5(5)
C28 C27 H27 120.2
C23 C28 H28 119.3
C27 C28 C23 121.3(5)
C27 C28 H28 119.3
C1 N1 P1 131.1(3)
C1 N1 Ga1 132.8(3)
P1 N1 Ga1 94.52(19)
C5 N2 P1 130.0(3)
C5 N2 Ga1 136.2(3)
P1 N2 Ga1 93.15(19)
C17 P1 C23 108.8(2)
C17 P1 Ga1 128.27(18)
C23 P1 Ga1 122.94(17)
N1 P1 C17 115.2(2)
N1 P1 C23 111.3(2)
N1 P1 N2 94.9(2)
N1 P1 Ga1 46.92(14)
N2 P1 C17 111.7(2)
N2 P1 C23 114.7(2)
N2 P1 Ga1 48.04(14)
N1 Ga1 N2 77.31(16)
N1 Ga1 P1 38.56(12)
N1 Ga1 Cl1 116.90(12)
N1 Ga1 Cl2 117.31(12)
N2 Ga1 P1 38.81(11)
N2 Ga1 Cl1 114.66(12)
N2 Ga1 Cl2 117.84(12)
Cl1 Ga1 P1 122.19(5)
Cl2 Ga1 P1 128.01(5)
Cl2 Ga1 Cl1 109.79(6)

loop_
_geom_bond_atom_site_label_1
_geom_bond_atom_site_label_2
_geom_bond_distance
C1 C2 1.508(7)
C1 C3 1.542(7)
C1 C4 1.524(7)
C1 N1 1.488(6)
C2 H2A 0.98
C2 H2B 0.98
C2 H2C 0.98
C3 H3A 0.98
C3 H3B 0.98
C3 H3C 0.98
C4 H4A 0.98
C4 H4B 0.98
C4 H4C 0.98
C5 C6 1.430(6)
C5 C10 1.385(7)
C5 N2 1.447(6)
C6 C7 1.386(7)
C6 C11 1.520(7)
C7 H7 0.95
C7 C8 1.383(7)
C8 H8 0.95
C8 C9 1.367(7)
C9 H9 0.95
C9 C10 1.403(7)
C10 C14 1.510(7)
C11 H11 1
C11 C12 1.543(6)
C11 C13 1.518(7)
C12 H12A 0.98
C12 H12B 0.98
C12 H12C 0.98
C13 H13A 0.98
C13 H13B 0.98
C13 H13C 0.98
C14 H14 1
C14 C15 1.528(6)
C14 C16 1.533(7)
C15 H15A 0.98
C15 H15B 0.98
C15 H15C 0.98
C16 H16A 0.98
C16 H16B 0.98
C16 H16C 0.98
C17 C18 1.405(7)
C17 C22 1.388(7)
C17 P1 1.798(5)
C18 H18 0.95
C18 C19 1.377(7)
C19 H19 0.95
C19 C20 1.377(7)
C20 H20 0.95
C20 C21 1.370(7)
C21 H21 0.95
C21 C22 1.384(7)
C22 H22 0.95
C23 C24 1.414(6)
C23 C28 1.391(7)
C23 P1 1.800(5)
C24 H24 0.95
C24 C25 1.388(6)
C25 H25 0.95
C25 C26 1.360(7)
C26 H26 0.95
C26 C27 1.392(7)
C27 H27 0.95
C27 C28 1.377(7)
C28 H28 0.95
N1 P1 1.629(4)
N1 Ga1 1.909(4)
N2 P1 1.635(4)
N2 Ga1 1.940(4)
P1 Ga1 2.6054(15)
Cl1 Ga1 2.1743(15)
Cl2 Ga1 2.1462(14)
